data_1524379
loop_
_publ_author_name
'Franceschi, E.'

_publ_section_title
;
 On the crystal structure of Eu5 Pb3
;
_journal_name_full 'Journal of the Less-Common Metals'
_journal_page_first 249
_journal_page_last 252
_journal_volume 22
_journal_year 1970
_chemical_formula_sum 'Eu5 Pb3'
_space_group_IT_number 140
_symmetry_space_group_name_Hall '-I 4 2c'
_symmetry_space_group_name_H-M 'I 4/m c m'
_cell_angle_alpha 90
_cell_angle_beta 90
_cell_angle_gamma 90
_cell_formula_units_Z 4
_cell_length_a 13.184
_cell_length_b 13.184
_cell_length_c 6.214
_cell_volume 1080.104
_citation_journal_id_ASTM JCOMAH
_cod_data_source_file Franceschi_JCOMAH_1970_1878.cif
_cod_data_source_block Eu5Pb3
_cod_database_code 1524379

loop_
_symmetry_equiv_pos_as_xyz
x,y,z
-y,x,z
-x,-y,z
y,-x,z
x,-y,-z+1/2
y,x,-z+1/2
-x,y,-z+1/2
-y,-x,-z+1/2
-x,-y,-z
y,-x,-z
x,y,-z
-y,x,-z
-x,y,z-1/2
-y,-x,z-1/2
x,-y,z-1/2
y,x,z-1/2
x+1/2,y+1/2,z+1/2
-y+1/2,x+1/2,z+1/2
-x+1/2,-y+1/2,z+1/2
y+1/2,-x+1/2,z+1/2
x+1/2,-y+1/2,-z+1
y+1/2,x+1/2,-z+1
-x+1/2,y+1/2,-z+1
-y+1/2,-x+1/2,-z+1
-x+1/2,-y+1/2,-z+1/2
y+1/2,-x+1/2,-z+1/2
x+1/2,y+1/2,-z+1/2
-y+1/2,x+1/2,-z+1/2
-x+1/2,y+1/2,z
-y+1/2,-x+1/2,z
x+1/2,-y+1/2,z
y+1/2,x+1/2,z

loop_
_atom_site_label
_atom_site_type_symbol
_atom_site_fract_x
_atom_site_fract_y
_atom_site_fract_z
_atom_site_occupancy
_atom_site_U_iso_or_equiv
Eu2 Eu 0.085 0.215 0 1 0.0
Eu1 Eu 0 0.5 0.25 1 0.0
Pb2 Pb 0.16 0.66 0 1 0.0
Pb1 Pb 0 0 0.25 1 0.0
